data_4100113
_journal_name_full 'Journal of the American Chemical Society'
_journal_paper_doi 10.1021/ja051002s
_journal_year 2005
_chemical_formula_sum 'C80 H104 F6 N10 O15'
_chemical_formula_weight 1559.73
_space_group_IT_number 19
_symmetry_cell_setting orthorhombic
_symmetry_space_group_name_Hall 'P 2ac 2ab'
_symmetry_space_group_name_H-M 'P 21 21 21'
_cell_angle_alpha 90.00
_cell_angle_beta 90.00
_cell_angle_gamma 90.00
_cell_formula_units_Z 4
_cell_length_a 9.6390(9)
_cell_length_b 23.908(2)
_cell_length_c 38.807(4)
_cell_measurement_temperature 100(2)
_cell_volume 8943.3(14)
_diffrn_ambient_temperature 100(2)
_exptl_crystal_density_diffrn 1.158
_cod_depositor_comments
;
The following automatic conversions were performed:
'_symmetry_cell_setting' value 'Orthorhombic' changed to 'orthorhombic'
according to '/home/saulius/struct/CIF-dictionaries/cif_core.dic'
dictionary named 'cif_core.dic' version 2.4.1 from 2010-06-29.

Automatic conversion script
Id: cif_fix_enum 1527 2010-12-29 10:47:43Z saulius 
;
_cod_database_code 4100113

loop_
_symmetry_equiv_pos_as_xyz
'x, y, z'
'-x+1/2, -y, z+1/2'
'-x, y+1/2, -z+1/2'
'x+1/2, -y+1/2, -z'

loop_
_atom_site_label
_atom_site_type_symbol
_atom_site_fract_x
_atom_site_fract_y
_atom_site_fract_z
_atom_site_U_iso_or_equiv
_atom_site_adp_type
_atom_site_occupancy
_atom_site_symmetry_multiplicity
_atom_site_calc_flag
_atom_site_refinement_flags
_atom_site_disorder_assembly
_atom_site_disorder_group
C1 C -0.7264(7) -0.4008(2) 0.48812(16) 0.0302(14) Uani 1 1 d . . .
F1 F -1.1359(4) -0.54161(16) 0.53988(9) 0.0453(10) Uani 1 1 d . . .
N1 N -0.6265(5) -0.41234(18) 0.51132(12) 0.0278(11) Uani 1 1 d . . .
O1 O -0.7005(5) -0.38834(16) 0.45821(10) 0.0336(10) Uani 1 1 d . . .
C2 C -0.8785(6) -0.4085(2) 0.49941(14) 0.0258(13) Uani 1 1 d . . .
H2A H -0.8823 -0.4126 0.5250 0.031 Uiso 1 1 calc R . .
F2 F -1.0877(4) -0.45511(15) 0.54316(9) 0.0408(9) Uani 1 1 d . . .
O2 O -1.1855(4) -0.57209(18) 0.42009(10) 0.0344(10) Uani 1 1 d . . .
C3 C -0.9214(7) -0.4628(2) 0.48297(15) 0.0300(14) Uani 1 1 d . . .
H3A H -0.8982 -0.4668 0.4593 0.036 Uiso 1 1 calc R . .
F3 F -0.9317(4) -0.51544(15) 0.55563(8) 0.0412(9) Uani 1 1 d . . .
N3 N -1.0572(5) -0.61428(19) 0.36215(11) 0.0266(11) Uani 1 1 d . . .
H3B H -1.1478 -0.6185 0.3627 0.032 Uiso 1 1 calc R . .
O3 O -0.8542(4) -0.64801(18) 0.34176(11) 0.0365(10) Uani 1 1 d . . .
C4 C -0.9874(5) -0.5062(2) 0.49704(13) 0.0219(12) Uani 1 1 d . . .
N4 N -1.0216(6) -0.7045(2) 0.29297(12) 0.0341(12) Uani 1 1 d . . .
H4A H -0.9386 -0.7174 0.2878 0.041 Uiso 1 1 calc R . .
O4 O -1.2253(5) -0.6747(3) 0.27147(12) 0.0637(16) Uani 1 1 d . . .
F4 F -0.3859(5) -0.8026(2) 0.29000(12) 0.0773(15) Uani 1 1 d . . .
C5 C -1.0099(6) -0.5598(2) 0.47773(13) 0.0270(13) Uani 1 1 d . . .
H5A H -1.1109 -0.5692 0.4788 0.032 Uiso 1 1 calc R . .
N5 N -0.8985(6) -0.7067(2) 0.22985(13) 0.0391(13) Uani 1 1 d . . .
O5 O -0.8358(5) -0.6178(2) 0.24041(12) 0.0492(12) Uani 1 1 d . . .
F5 F -0.4446(5) -0.7691(2) 0.24139(11) 0.0652(13) Uani 1 1 d . . .
C6 C -1.0602(6) -0.5652(2) 0.41597(14) 0.0255(13) Uani 1 1 d . . .
N6 N -0.5682(6) -0.6754(2) 0.34453(12) 0.0364(12) Uani 1 1 d . . .
H6A H -0.6568 -0.6666 0.3454 0.044 Uiso 1 1 calc R . .
O6 O -0.3510(5) -0.6467(2) 0.35777(12) 0.0525(13) Uani 1 1 d . . .
F6 F -0.5870(5) -0.82039(19) 0.26932(13) 0.0713(13) Uani 1 1 d . . .
C7 C -0.9965(6) -0.5673(2) 0.38053(13) 0.0274(13) Uani 1 1 d . . .
H7A H -0.8944 -0.5736 0.3828 0.033 Uiso 1 1 calc R . .
N7 N -0.4750(5) -0.5724(2) 0.40298(12) 0.0351(12) Uani 1 1 d . . .
H7B H -0.3845 -0.5746 0.4056 0.042 Uiso 1 1 calc R . .
O7 O -0.6776(4) -0.55508(18) 0.43035(10) 0.0335(10) Uani 1 1 d . . .
C8 C -0.9816(6) -0.6514(2) 0.34439(13) 0.0276(13) Uani 1 1 d . . .
N8 N -0.5083(5) -0.50342(18) 0.48085(11) 0.0274(11) Uani 1 1 d . . .
H8A H -0.5939 -0.4996 0.4883 0.033 Uiso 1 1 calc R . .
O8 O -0.2964(5) -0.46348(19) 0.47846(11) 0.0427(11) Uani 1 1 d . . .
C9 C -1.0600(7) -0.7007(2) 0.32921(14) 0.0302(13) Uani 1 1 d . . .
H9A H -1.1620 -0.6934 0.3310 0.036 Uiso 1 1 calc R . .
N9 N -0.8961(9) -0.3636(2) 0.36551(15) 0.062(2) Uani 1 1 d . . .
H9B H -0.8104 -0.3563 0.3591 0.074 Uiso 1 1 calc R . .
O9 O -1.0749(8) -0.3321(2) 0.39690(16) 0.0756(17) Uani 1 1 d . . .
C10 C -1.1060(7) -0.6892(3) 0.26680(16) 0.0392(16) Uani 1 1 d . . .
O10 O -0.8674(7) -0.2894(2) 0.39896(15) 0.0680(16) Uani 1 1 d . . .
N10 N -0.7400(15) -0.5231(5) 0.2732(3) 0.143(5) Uani 1 1 d . . .
H10A H -0.7724 -0.5518 0.2615 0.172 Uiso 1 1 calc R . .
C11 C -1.0461(7) -0.6924(3) 0.23092(15) 0.0370(15) Uani 1 1 d . . .
H11A H -1.0617 -0.6561 0.2187 0.044 Uiso 1 1 calc R . .
O11 O -0.7570(13) -0.4721(4) 0.2241(3) 0.147(4) Uani 1 1 d . . .
N11 N -0.9700(5) -0.55673(18) 0.44228(11) 0.0224(10) Uani 1 1 d . . .
H11N H -0.8830 -0.5490 0.4373 0.027 Uiso 1 1 calc R . .
C12 C -1.1120(8) -0.7402(3) 0.21009(17) 0.0495(19) Uani 1 1 d . . .
H12A H -1.2087 -0.7472 0.2175 0.059 Uiso 1 1 calc R . .
H12B H -1.1110 -0.7319 0.1851 0.059 Uiso 1 1 calc R . .
O12 O -0.673(2) -0.4311(5) 0.2747(3) 0.239(8) Uani 1 1 d . . .
C13 C -1.0191(9) -0.7892(4) 0.2186(2) 0.064(2) Uani 1 1 d . . .
H13A H -1.0280 -0.8189 0.2009 0.077 Uiso 1 1 calc R . .
H13B H -1.0433 -0.8051 0.2414 0.077 Uiso 1 1 calc R . .
O13 O -0.6213(11) -0.3668(4) 0.3384(3) 0.141(4) Uani 1 1 d . . .
C14 C -0.8712(8) -0.7652(3) 0.21894(19) 0.053(2) Uani 1 1 d . . .
H14A H -0.8114 -0.7851 0.2357 0.063 Uiso 1 1 calc R . .
H14B H -0.8280 -0.7668 0.1958 0.063 Uiso 1 1 calc R . .
O14 O -0.5476(8) -0.4171(3) 0.39828(17) 0.098(2) Uani 1 1 d . . .
C15 C -0.8016(8) -0.6664(3) 0.23468(16) 0.0406(16) Uani 1 1 d . . .
O15 O -1.2653(7) -0.4214(3) 0.41033(17) 0.0791(18) Uani 1 1 d . . .
C16 C -0.6498(7) -0.6846(3) 0.23712(15) 0.0390(16) Uani 1 1 d . . .
H16A H -0.6362 -0.7211 0.2249 0.047 Uiso 1 1 calc R . .
C17 C -0.6189(7) -0.6911(3) 0.27481(15) 0.0379(15) Uani 1 1 d . . .
H17A H -0.6555 -0.6620 0.2888 0.046 Uiso 1 1 calc R . .
C18 C -0.5515(7) -0.7291(3) 0.29184(16) 0.0438(17) Uani 1 1 d . . .
C19 C -0.5296(7) -0.7286(3) 0.33021(18) 0.0432(17) Uani 1 1 d . . .
H19A H -0.4282 -0.7340 0.3345 0.052 Uiso 1 1 calc R . .
C20 C -0.4754(7) -0.6382(3) 0.35667(14) 0.0381(16) Uani 1 1 d . . .
C21 C -0.5338(7) -0.5828(3) 0.36869(15) 0.0404(16) Uani 1 1 d . . .
H21A H -0.6371 -0.5853 0.3703 0.048 Uiso 1 1 calc R . .
C22 C -0.5525(6) -0.5599(2) 0.43036(14) 0.0298(13) Uani 1 1 d . . .
C23 C -0.4707(6) -0.5559(2) 0.46383(15) 0.0315(14) Uani 1 1 d . . .
H23A H -0.3692 -0.5555 0.4584 0.038 Uiso 1 1 calc R . .
C24 C -0.4216(6) -0.4616(2) 0.48562(14) 0.0274(13) Uani 1 1 d . . .
C25 C -0.4796(6) -0.4082(2) 0.50126(14) 0.0268(13) Uani 1 1 d . . .
H25A H -0.4666 -0.3763 0.4849 0.032 Uiso 1 1 calc R . .
C26 C -0.4076(7) -0.3952(3) 0.53554(16) 0.0364(15) Uani 1 1 d . . .
H26A H -0.4124 -0.3549 0.5411 0.044 Uiso 1 1 calc R . .
H26B H -0.3094 -0.4073 0.5353 0.044 Uiso 1 1 calc R . .
C27 C -0.4935(7) -0.4301(3) 0.56095(15) 0.0365(15) Uani 1 1 d . . .
H27A H -0.4680 -0.4702 0.5597 0.044 Uiso 1 1 calc R . .
H27B H -0.4809 -0.4167 0.5849 0.044 Uiso 1 1 calc R . .
C28 C -0.6420(7) -0.4207(3) 0.54862(14) 0.0312(14) Uani 1 1 d . . .
H28A H -0.7010 -0.4536 0.5536 0.037 Uiso 1 1 calc R . .
H28B H -0.6831 -0.3873 0.5597 0.037 Uiso 1 1 calc R . .
C29 C -0.9684(7) -0.3591(2) 0.48856(16) 0.0339(14) Uani 1 1 d . . .
H29A H -0.9454 -0.3488 0.4645 0.041 Uiso 1 1 calc R . .
H29B H -1.0671 -0.3706 0.4891 0.041 Uiso 1 1 calc R . .
C30 C -0.9496(7) -0.3089(2) 0.51110(15) 0.0315(14) Uani 1 1 d . . .
C31 C -0.8219(7) -0.2794(3) 0.51142(17) 0.0404(16) Uani 1 1 d . . .
H31A H -0.7487 -0.2911 0.4967 0.048 Uiso 1 1 calc R . .
C32 C -0.8023(8) -0.2339(3) 0.53291(18) 0.0435(17) Uani 1 1 d . . .
H32A H -0.7161 -0.2146 0.5328 0.052 Uiso 1 1 calc R . .
C33 C -0.9069(8) -0.2165(3) 0.55443(17) 0.0429(17) Uani 1 1 d . . .
H33A H -0.8927 -0.1855 0.5693 0.051 Uiso 1 1 calc R . .
C34 C -1.0345(8) -0.2445(3) 0.55439(18) 0.0449(18) Uani 1 1 d . . .
H34A H -1.1080 -0.2325 0.5689 0.054 Uiso 1 1 calc R . .
C35 C -1.0514(8) -0.2902(3) 0.53266(17) 0.0422(16) Uani 1 1 d . . .
H35A H -1.1378 -0.3093 0.5328 0.051 Uiso 1 1 calc R . .
C36 C -1.0375(6) -0.5046(3) 0.53354(15) 0.0310(14) Uani 1 1 d . . .
C37 C -0.9268(6) -0.6085(2) 0.49483(14) 0.0273(13) Uani 1 1 d . . .
H37A H -0.8283 -0.5971 0.4963 0.033 Uiso 1 1 calc R . .
H37B H -0.9610 -0.6131 0.5187 0.033 Uiso 1 1 calc R . .
C38 C -0.9331(6) -0.6647(2) 0.47734(15) 0.0318(14) Uani 1 1 d . . .
H38A H -0.9003 -0.6598 0.4531 0.038 Uiso 1 1 calc R . .
C39 C -1.0800(7) -0.6883(3) 0.47611(18) 0.0416(16) Uani 1 1 d . . .
H39A H -1.1413 -0.6617 0.4644 0.062 Uiso 1 1 calc R . .
H39B H -1.1134 -0.6947 0.4996 0.062 Uiso 1 1 calc R . .
H39C H -1.0796 -0.7238 0.4635 0.062 Uiso 1 1 calc R . .
C40 C -0.8370(7) -0.7058(3) 0.4950(2) 0.0516(19) Uani 1 1 d . . .
H40A H -0.7427 -0.6906 0.4954 0.077 Uiso 1 1 calc R . .
H40B H -0.8374 -0.7413 0.4824 0.077 Uiso 1 1 calc R . .
H40C H -0.8688 -0.7122 0.5187 0.077 Uiso 1 1 calc R . .
C41 C -1.0209(7) -0.5131(2) 0.36044(15) 0.0359(15) Uani 1 1 d . . .
H41A H -0.9899 -0.5185 0.3363 0.043 Uiso 1 1 calc R . .
H41B H -1.1216 -0.5051 0.3600 0.043 Uiso 1 1 calc R . .
C42 C -0.9452(8) -0.4630(2) 0.37560(16) 0.0417(17) Uani 1 1 d . . .
H42A H -0.8456 -0.4721 0.3784 0.050 Uiso 1 1 calc R . .
H42B H -0.9837 -0.4544 0.3986 0.050 Uiso 1 1 calc R . .
C43 C -0.9611(10) -0.4121(3) 0.35204(17) 0.055(2) Uani 1 1 d . . .
H43A H -0.9204 -0.4208 0.3292 0.066 Uiso 1 1 calc R . .
H43B H -1.0611 -0.4043 0.3486 0.066 Uiso 1 1 calc R . .
C44 C -0.9575(10) -0.3289(3) 0.3872(2) 0.051(2) Uani 1 1 d . . .
C45 C -0.9268(11) -0.2410(3) 0.4159(2) 0.065(2) Uani 1 1 d . . .
H45A H -0.8687 -0.2300 0.4358 0.078 Uiso 1 1 calc R . .
H45B H -1.0211 -0.2499 0.4245 0.078 Uiso 1 1 calc R . .
C46 C -1.0565(9) -0.1796(4) 0.3757(2) 0.055(2) Uani 1 1 d . . .
H46A H -1.1382 -0.1996 0.3817 0.066 Uiso 1 1 calc R . .
C47 C -1.0637(9) -0.1380(4) 0.3533(2) 0.058(2) Uani 1 1 d . . .
H47A H -1.1513 -0.1280 0.3439 0.069 Uiso 1 1 calc R . .
C48 C -0.9423(13) -0.1078(3) 0.34276(19) 0.075(3) Uani 1 1 d . . .
H48A H -0.9477 -0.0787 0.3262 0.090 Uiso 1 1 calc R . .
C49 C -0.8153(9) -0.1228(3) 0.35780(19) 0.053(2) Uani 1 1 d . . .
H49A H -0.7324 -0.1034 0.3521 0.064 Uiso 1 1 calc R . .
C50 C -0.8137(7) -0.1668(3) 0.38127(18) 0.0430(17) Uani 1 1 d . . .
H50A H -0.7282 -0.1781 0.3913 0.052 Uiso 1 1 calc R . .
C51 C -0.9334(9) -0.1940(3) 0.39021(18) 0.052(2) Uani 1 1 d . . .
C52 C -1.0253(7) -0.7535(2) 0.34864(16) 0.0377(16) Uani 1 1 d . . .
H52A H -0.9246 -0.7614 0.3448 0.045 Uiso 1 1 calc R . .
C53 C -1.0472(8) -0.7478(3) 0.38724(16) 0.0453(17) Uani 1 1 d . . .
H53A H -0.9922 -0.7164 0.3960 0.068 Uiso 1 1 calc R . .
H53B H -1.0178 -0.7824 0.3987 0.068 Uiso 1 1 calc R . .
H53C H -1.1457 -0.7411 0.3920 0.068 Uiso 1 1 calc R . .
C54 C -1.1062(9) -0.8031(3) 0.33514(19) 0.053(2) Uani 1 1 d . . .
H54A H -1.0891 -0.8073 0.3104 0.080 Uiso 1 1 calc R . .
H54B H -1.2054 -0.7970 0.3391 0.080 Uiso 1 1 calc R . .
H54C H -1.0763 -0.8370 0.3472 0.080 Uiso 1 1 calc R . .
C55 C -0.5509(7) -0.6393(3) 0.22175(16) 0.0467(18) Uani 1 1 d . . .
H55A H -0.5709 -0.6029 0.2328 0.056 Uiso 1 1 calc R . .
H55B H -0.4538 -0.6494 0.2273 0.056 Uiso 1 1 calc R . .
C56 C -0.5828(9) -0.5792(4) 0.1692(2) 0.069(2) Uani 1 1 d . . .
H56A H -0.5912 -0.5478 0.1840 0.083 Uiso 1 1 calc R . .
C57 C -0.5876(11) -0.5722(6) 0.1341(3) 0.094(4) Uani 1 1 d . . .
H57A H -0.5985 -0.5358 0.1245 0.112 Uiso 1 1 calc R . .
C58 C -0.5766(10) -0.6166(7) 0.1133(3) 0.098(4) Uani 1 1 d . . .
H58A H -0.5809 -0.6111 0.0891 0.118 Uiso 1 1 calc R . .
C59 C -0.5592(9) -0.6710(5) 0.1260(2) 0.072(3) Uani 1 1 d . . .
H59A H -0.5496 -0.7017 0.1106 0.086 Uiso 1 1 calc R . .
C60 C -0.5562(8) -0.6790(4) 0.16181(17) 0.054(2) Uani 1 1 d . . .
H60A H -0.5479 -0.7156 0.1712 0.064 Uiso 1 1 calc R . .
C61 C -0.5655(7) -0.6332(3) 0.18308(18) 0.0511(19) Uani 1 1 d . . .
C62 C -0.4917(9) -0.7803(3) 0.27252(19) 0.053(2) Uani 1 1 d . . .
C63 C -0.6061(8) -0.7767(3) 0.34774(18) 0.0514(19) Uani 1 1 d . . .
H63A H -0.7038 -0.7762 0.3399 0.062 Uiso 1 1 calc R . .
H63B H -0.5647 -0.8123 0.3397 0.062 Uiso 1 1 calc R . .
C64 C -0.6054(10) -0.7767(4) 0.38683(19) 0.063(2) Uani 1 1 d . . .
H64A H -0.6526 -0.7416 0.3945 0.076 Uiso 1 1 calc R . .
C65 C -0.4609(10) -0.7754(4) 0.4011(2) 0.073(3) Uani 1 1 d . . .
H65A H -0.4646 -0.7754 0.4263 0.109 Uiso 1 1 calc R . .
H65B H -0.4135 -0.7415 0.3931 0.109 Uiso 1 1 calc R . .
H65C H -0.4099 -0.8085 0.3931 0.109 Uiso 1 1 calc R . .
C66 C -0.6868(10) -0.8247(5) 0.4010(3) 0.089(3) Uani 1 1 d . . .
H66A H -0.6844 -0.8235 0.4262 0.133 Uiso 1 1 calc R . .
H66B H -0.6462 -0.8599 0.3930 0.133 Uiso 1 1 calc R . .
H66C H -0.7832 -0.8221 0.3931 0.133 Uiso 1 1 calc R . .
C67 C -0.4932(13) -0.5356(4) 0.3438(2) 0.084(3) Uani 1 1 d . . .
H67A H -0.5254 -0.5001 0.3541 0.101 Uiso 1 1 calc R . .
H67B H -0.3906 -0.5341 0.3432 0.101 Uiso 1 1 calc R . .
C68 C -0.5398(15) -0.5365(5) 0.3093(3) 0.104(4) Uani 1 1 d . . .
H68A H -0.5136 -0.5723 0.2982 0.124 Uiso 1 1 calc R . .
H68B H -0.4965 -0.5056 0.2962 0.124 Uiso 1 1 calc R . .
C69 C -0.6900(15) -0.5302(6) 0.3092(3) 0.108(4) Uani 1 1 d . . .
H69A H -0.7166 -0.4972 0.3231 0.130 Uiso 1 1 calc R . .
H69B H -0.7336 -0.5637 0.3195 0.130 Uiso 1 1 calc R . .
C70 C -0.5030(7) -0.6064(2) 0.48622(15) 0.0319(14) Uani 1 1 d . . .
H70A H -0.6027 -0.6039 0.4932 0.038 Uiso 1 1 calc R . .
C71 C -0.4843(7) -0.6603(2) 0.46639(18) 0.0390(16) Uani 1 1 d . . .
H71A H -0.5414 -0.6593 0.4455 0.058 Uiso 1 1 calc R . .
H71B H -0.5129 -0.6919 0.4808 0.058 Uiso 1 1 calc R . .
H71C H -0.3865 -0.6646 0.4600 0.058 Uiso 1 1 calc R . .
C72 C -0.4160(8) -0.6063(3) 0.51898(16) 0.0445(17) Uani 1 1 d . . .
H72A H -0.4390 -0.6392 0.5329 0.067 Uiso 1 1 calc R . .
H72B H -0.4357 -0.5723 0.5322 0.067 Uiso 1 1 calc R . .
H72C H -0.3174 -0.6072 0.5129 0.067 Uiso 1 1 calc R . .
C73 C -0.6855(10) -0.4185(5) 0.1410(4) 1.25(14) Uani 1 1 d G . .
H73A H -0.5947 -0.4035 0.1432 1.502 Uiso 1 1 calc R . .
C74 C -0.7476(17) -0.4220(4) 0.1088(3) 0.218(14) Uani 1 1 d G . .
H74A H -0.6992 -0.4094 0.0889 0.262 Uiso 1 1 calc R . .
C75 C -0.8805(18) -0.4440(4) 0.1056(2) 0.52(4) Uani 1 1 d G . .
H75A H -0.9229 -0.4464 0.0835 0.623 Uiso 1 1 calc R . .
C76 C -0.9513(12) -0.4625(4) 0.1346(3) 0.191(10) Uani 1 1 d G . .
H76A H -1.0421 -0.4775 0.1324 0.229 Uiso 1 1 calc R . .
C77 C -0.8892(12) -0.4590(3) 0.1669(2) 0.105(4) Uani 1 1 d G . .
H77A H -0.9376 -0.4716 0.1867 0.125 Uiso 1 1 calc R . .
C78 C -0.7563(12) -0.4370(4) 0.1701(3) 0.36(3) Uani 1 1 d G . .
C79 C -0.719(3) -0.4227(8) 0.2081(10) 0.36(3) Uani 1 1 d . . .
H79A H -0.6184 -0.4150 0.2109 0.434 Uiso 1 1 calc R . .
H79B H -0.7730 -0.3905 0.2168 0.434 Uiso 1 1 calc R . .
C80 C -0.734(3) -0.4658(5) 0.2569(4) 0.270(18) Uani 1 1 d . . .

loop_
_atom_site_aniso_label
_atom_site_aniso_U_11
_atom_site_aniso_U_22
_atom_site_aniso_U_33
_atom_site_aniso_U_23
_atom_site_aniso_U_13
_atom_site_aniso_U_12
C1 0.029(4) 0.022(3) 0.040(4) 0.000(3) 0.002(3) -0.001(3)
F1 0.041(2) 0.061(2) 0.0345(19) -0.0070(17) 0.0091(17) -0.018(2)
N1 0.022(3) 0.027(2) 0.034(3) -0.001(2) -0.001(2) 0.003(2)
O1 0.035(3) 0.034(2) 0.033(2) 0.0061(18) -0.0008(19) 0.001(2)
C2 0.025(3) 0.024(3) 0.028(3) -0.004(2) 0.000(2) -0.003(2)
F2 0.029(2) 0.055(2) 0.0391(19) -0.0186(17) 0.0081(16) -0.0035(18)
O2 0.018(2) 0.052(3) 0.034(2) -0.0062(19) -0.0001(18) 0.002(2)
C3 0.030(4) 0.032(3) 0.028(3) -0.006(3) -0.003(3) 0.010(3)
F3 0.036(2) 0.056(2) 0.0314(17) 0.0018(16) -0.0046(16) -0.0038(19)
N3 0.014(3) 0.033(3) 0.033(3) -0.005(2) -0.004(2) -0.002(2)
O3 0.015(3) 0.051(3) 0.042(2) -0.006(2) 0.0029(18) 0.005(2)
C4 0.007(3) 0.031(3) 0.027(3) -0.002(2) -0.003(2) 0.001(2)
N4 0.031(3) 0.041(3) 0.030(3) -0.001(2) 0.007(2) -0.001(2)
O4 0.035(3) 0.120(5) 0.036(3) 0.007(3) 0.005(2) 0.026(3)
F4 0.060(3) 0.102(4) 0.069(3) -0.025(3) -0.012(2) 0.045(3)
C5 0.022(3) 0.037(3) 0.022(3) -0.001(2) 0.005(2) -0.004(3)
N5 0.029(3) 0.053(3) 0.035(3) -0.008(2) 0.003(2) -0.004(3)
O5 0.043(3) 0.060(3) 0.045(3) -0.006(2) -0.009(2) -0.005(3)
F5 0.046(3) 0.093(3) 0.056(3) -0.028(2) 0.013(2) 0.010(2)
C6 0.019(3) 0.028(3) 0.030(3) 0.005(2) 0.002(2) 0.001(3)
N6 0.021(3) 0.058(3) 0.030(3) -0.006(2) 0.004(2) 0.006(3)
O6 0.020(3) 0.084(4) 0.054(3) -0.028(3) -0.004(2) -0.004(2)
F6 0.064(3) 0.064(3) 0.086(3) -0.026(2) 0.002(3) -0.001(3)
C7 0.026(3) 0.028(3) 0.029(3) -0.007(2) 0.001(3) -0.003(3)
N7 0.015(3) 0.060(3) 0.030(3) -0.006(2) 0.002(2) 0.000(2)
O7 0.016(2) 0.049(3) 0.036(2) -0.0037(19) 0.0000(18) -0.001(2)
C8 0.026(4) 0.035(3) 0.022(3) 0.000(2) -0.002(2) 0.003(3)
N8 0.024(3) 0.023(2) 0.035(3) -0.003(2) 0.006(2) 0.003(2)
O8 0.022(3) 0.048(3) 0.057(3) -0.023(2) 0.005(2) -0.008(2)
C9 0.026(3) 0.039(3) 0.026(3) -0.004(3) 0.005(3) 0.005(3)
N9 0.105(6) 0.029(3) 0.051(4) 0.002(3) 0.029(4) -0.004(4)
O9 0.086(5) 0.053(3) 0.087(4) -0.005(3) 0.021(4) -0.001(4)
C10 0.029(4) 0.051(4) 0.037(3) -0.002(3) 0.000(3) 0.002(3)
O10 0.085(5) 0.036(3) 0.083(4) -0.013(3) 0.013(3) -0.003(3)
N10 0.187(14) 0.150(10) 0.093(7) 0.000(7) -0.034(8) 0.010(9)
C11 0.029(4) 0.053(4) 0.029(3) -0.003(3) -0.004(3) 0.005(3)
O11 0.180(11) 0.103(7) 0.157(9) 0.021(6) -0.043(8) 0.015(7)
N11 0.011(2) 0.027(2) 0.029(2) -0.0002(19) 0.0025(19) -0.004(2)
C12 0.041(4) 0.074(5) 0.033(3) -0.012(3) 0.000(3) -0.012(4)
O12 0.46(3) 0.121(8) 0.139(9) 0.027(7) -0.014(13) -0.075(13)
C13 0.056(6) 0.084(6) 0.053(4) -0.030(4) 0.005(4) -0.033(5)
O13 0.136(9) 0.151(8) 0.137(7) 0.033(6) 0.044(6) 0.003(7)
C14 0.048(5) 0.059(4) 0.051(4) -0.028(4) 0.014(4) -0.014(4)
O14 0.086(5) 0.135(6) 0.073(4) -0.024(4) 0.015(4) -0.025(5)
C15 0.044(5) 0.049(4) 0.029(3) -0.005(3) -0.003(3) -0.007(4)
O15 0.064(4) 0.077(4) 0.096(4) -0.001(3) 0.031(3) -0.002(3)
C16 0.035(4) 0.053(4) 0.029(3) -0.003(3) -0.002(3) -0.009(3)
C17 0.034(4) 0.050(4) 0.030(3) -0.005(3) 0.004(3) -0.001(3)
C18 0.031(4) 0.064(5) 0.036(4) -0.018(3) -0.002(3) -0.003(4)
C19 0.018(4) 0.055(4) 0.056(4) -0.008(3) -0.001(3) 0.006(3)
C20 0.019(4) 0.074(5) 0.021(3) -0.012(3) 0.000(3) 0.003(3)
C21 0.029(4) 0.062(4) 0.031(3) -0.012(3) 0.002(3) 0.011(3)
C22 0.023(4) 0.036(3) 0.031(3) -0.004(3) 0.001(3) 0.003(3)
C23 0.022(3) 0.038(3) 0.035(3) -0.017(3) -0.001(3) 0.005(3)
C24 0.016(3) 0.037(3) 0.029(3) 0.002(2) 0.004(2) -0.004(3)
C25 0.020(3) 0.030(3) 0.031(3) 0.002(2) 0.004(2) -0.005(2)
C26 0.024(4) 0.040(3) 0.045(4) -0.016(3) 0.002(3) 0.003(3)
C27 0.032(4) 0.042(4) 0.035(3) -0.009(3) -0.003(3) 0.005(3)
C28 0.034(4) 0.035(3) 0.025(3) -0.002(2) 0.000(3) -0.007(3)
C29 0.028(4) 0.035(3) 0.039(3) 0.001(3) -0.004(3) 0.003(3)
C30 0.028(4) 0.028(3) 0.039(3) 0.004(3) -0.003(3) 0.001(3)
C31 0.031(4) 0.036(3) 0.054(4) -0.002(3) 0.000(3) 0.005(3)
C32 0.047(5) 0.030(3) 0.053(4) -0.002(3) -0.003(4) -0.009(3)
C33 0.056(5) 0.027(3) 0.046(4) 0.002(3) -0.014(4) -0.005(3)
C34 0.050(5) 0.036(3) 0.049(4) -0.013(3) -0.004(3) 0.002(3)
C35 0.048(5) 0.030(3) 0.049(4) -0.003(3) -0.007(3) 0.006(3)
C36 0.020(3) 0.040(3) 0.033(3) 0.000(3) 0.000(3) -0.007(3)
C37 0.021(3) 0.028(3) 0.032(3) 0.008(2) -0.004(3) -0.002(3)
C38 0.021(3) 0.034(3) 0.040(3) 0.008(3) 0.010(3) 0.004(3)
C39 0.034(4) 0.033(3) 0.057(4) 0.000(3) 0.002(3) -0.004(3)
C40 0.028(4) 0.037(4) 0.091(6) 0.018(4) -0.001(4) 0.001(3)
C41 0.040(4) 0.037(3) 0.030(3) 0.001(3) 0.001(3) 0.003(3)
C42 0.055(5) 0.031(3) 0.039(3) -0.001(3) 0.020(3) 0.000(3)
C43 0.085(6) 0.039(4) 0.043(4) 0.003(3) 0.011(4) -0.006(4)
C44 0.061(6) 0.039(4) 0.054(4) 0.009(3) 0.009(4) -0.001(4)
C45 0.103(7) 0.034(4) 0.058(5) 0.003(3) 0.019(5) -0.006(4)
C46 0.044(5) 0.067(5) 0.053(4) -0.019(4) -0.002(4) 0.002(4)
C47 0.040(5) 0.082(6) 0.051(5) -0.034(5) -0.011(4) 0.024(5)
C48 0.137(10) 0.053(5) 0.036(4) -0.008(4) 0.001(5) 0.049(6)
C49 0.057(5) 0.045(4) 0.058(5) -0.007(4) 0.025(4) -0.001(4)
C50 0.024(4) 0.047(4) 0.058(4) 0.002(3) 0.009(3) 0.003(3)
C51 0.058(5) 0.057(4) 0.042(4) -0.022(3) -0.008(4) 0.007(4)
C52 0.036(4) 0.033(3) 0.044(4) -0.008(3) 0.014(3) -0.001(3)
C53 0.049(5) 0.051(4) 0.036(3) -0.001(3) -0.004(3) 0.007(4)
C54 0.064(6) 0.041(4) 0.054(4) 0.005(3) -0.007(4) -0.010(4)
C55 0.028(4) 0.073(5) 0.039(4) -0.010(3) 0.003(3) -0.018(4)
C56 0.051(6) 0.085(6) 0.072(6) 0.032(5) 0.003(4) 0.007(5)
C57 0.062(7) 0.128(10) 0.091(8) 0.049(8) -0.013(6) -0.008(7)
C58 0.048(6) 0.192(13) 0.053(6) 0.060(8) -0.011(5) -0.034(8)
C59 0.036(5) 0.133(9) 0.045(4) -0.010(5) 0.004(4) -0.016(5)
C60 0.039(4) 0.082(5) 0.041(4) -0.012(4) 0.013(3) -0.017(4)
C61 0.024(4) 0.081(5) 0.049(4) 0.001(4) 0.004(3) -0.003(4)
C62 0.040(5) 0.069(5) 0.050(4) -0.012(4) -0.003(4) 0.001(4)
C63 0.039(5) 0.063(5) 0.053(4) 0.010(4) -0.004(3) 0.001(4)
C64 0.070(6) 0.070(5) 0.050(4) 0.008(4) 0.021(4) 0.018(5)
C65 0.068(7) 0.100(7) 0.050(5) -0.021(5) -0.006(4) 0.019(5)
C66 0.058(6) 0.116(8) 0.092(7) 0.047(6) 0.013(5) 0.000(6)
C67 0.138(10) 0.076(6) 0.040(4) 0.010(4) 0.007(5) 0.027(6)
C68 0.125(12) 0.097(8) 0.089(8) -0.028(6) 0.022(7) -0.041(8)
C69 0.100(11) 0.112(9) 0.113(9) 0.034(7) -0.018(8) -0.001(8)
C70 0.021(3) 0.035(3) 0.040(3) -0.004(3) 0.000(3) -0.001(3)
C71 0.028(4) 0.030(3) 0.059(4) -0.007(3) 0.001(3) 0.010(3)
C72 0.050(5) 0.044(4) 0.039(4) 0.002(3) -0.011(3) -0.004(4)
C73 0.68(9) 1.8(3) 1.29(16) -1.00(18) 0.88(12) -1.00(15)
C74 0.44(4) 0.096(10) 0.118(11) -0.025(8) 0.112(17) 0.123(17)
C75 0.44(5) 0.19(2) 0.92(10) -0.40(5) -0.34(6) 0.07(3)
C76 0.22(2) 0.129(13) 0.220(19) 0.103(14) -0.084(17) -0.060(14)
C77 0.124(11) 0.059(6) 0.130(10) -0.024(6) -0.039(8) 0.020(7)
C78 0.34(3) 0.125(14) 0.63(6) -0.21(2) -0.39(4) 0.162(19)
C79 0.32(4) 0.099(12) 0.67(6) 0.11(2) -0.33(4) -0.032(17)
C80 0.60(5) 0.041(6) 0.173(14) 0.026(7) -0.28(2) -0.064(12)

loop_
_geom_bond_atom_site_label_1
_geom_bond_atom_site_label_2
_geom_bond_distance
_geom_bond_site_symmetry_2
_geom_bond_publ_flag
C1 O1 1.224(7) . ?
C1 N1 1.347(8) . ?
C1 C2 1.541(9) . ?
F1 C36 1.320(7) . ?
N1 C28 1.469(7) . ?
N1 C25 1.472(8) . ?
C2 C3 1.505(8) . ?
C2 C29 1.525(8) . ?
C2 H2A 1.0000 . ?
F2 C36 1.332(7) . ?
O2 C6 1.229(7) . ?
C3 C4 1.333(8) . ?
C3 H3A 0.9500 . ?
F3 C36 1.357(7) . ?
N3 C8 1.339(7) . ?
N3 C7 1.453(7) . ?
N3 H3B 0.8800 . ?
O3 C8 1.235(7) . ?
C4 C36 1.497(8) . ?
C4 C5 1.501(8) . ?
N4 C10 1.351(8) . ?
N4 C9 1.457(7) . ?
N4 H4A 0.8800 . ?
O4 C10 1.215(8) . ?
F4 C62 1.336(9) . ?
C5 N11 1.430(7) . ?
C5 C37 1.562(8) . ?
C5 H5A 1.0000 . ?
N5 C15 1.355(9) . ?
N5 C11 1.464(9) . ?
N5 C14 1.486(9) . ?
O5 C15 1.228(8) . ?
F5 C62 1.318(9) . ?
C6 N11 1.357(7) . ?
C6 C7 1.507(8) . ?
N6 C20 1.346(8) . ?
N6 C19 1.438(8) . ?
N6 H6A 0.8800 . ?
O6 C20 1.216(8) . ?
F6 C62 1.333(9) . ?
C7 C41 1.531(8) . ?
C7 H7A 1.0000 . ?
N7 C22 1.332(7) . ?
N7 C21 1.467(8) . ?
N7 H7B 0.8800 . ?
O7 C22 1.212(7) . ?
C8 C9 1.518(8) . ?
N8 C24 1.316(7) . ?
N8 C23 1.464(7) . ?
N8 H8A 0.8800 . ?
O8 C24 1.240(7) . ?
C9 C52 1.509(9) . ?
C9 H9A 1.0000 . ?
N9 C44 1.321(10) . ?
N9 C43 1.417(10) . ?
N9 H9B 0.8800 . ?
O9 C44 1.196(10) . ?
C10 C11 1.509(9) . ?
O10 C44 1.362(10) . ?
O10 C45 1.450(9) . ?
N10 C69 1.488(14) . ?
N10 C80 1.508(16) . ?
N10 H10A 0.8800 . ?
C11 C12 1.537(9) . ?
C11 H11A 1.0000 . ?
O11 C80 1.300(16) . ?
O11 C79 1.38(3) . ?
N11 H11N 0.8800 . ?
C12 C13 1.511(12) . ?
C12 H12A 0.9900 . ?
C12 H12B 0.9900 . ?
O12 C80 1.231(16) . ?
C13 C14 1.537(11) . ?
C13 H13A 0.9900 . ?
C13 H13B 0.9900 . ?
C14 H14A 0.9900 . ?
C14 H14B 0.9900 . ?
C15 C16 1.530(10) . ?
C16 C17 1.501(9) . ?
C16 C55 1.561(9) . ?
C16 H16A 1.0000 . ?
C17 C18 1.298(10) . ?
C17 H17A 0.9500 . ?
C18 C19 1.504(9) . ?
C18 C62 1.546(10) . ?
C19 C63 1.525(10) . ?
C19 H19A 1.0000 . ?
C20 C21 1.514(10) . ?
C21 C67 1.534(11) . ?
C21 H21A 1.0000 . ?
C22 C23 1.523(8) . ?
C23 C70 1.520(9) . ?
C23 H23A 1.0000 . ?
C24 C25 1.521(8) . ?
C25 C26 1.532(8) . ?
C25 H25A 1.0000 . ?
C26 C27 1.534(9) . ?
C26 H26A 0.9900 . ?
C26 H26B 0.9900 . ?
C27 C28 1.526(9) . ?
C27 H27A 0.9900 . ?
C27 H27B 0.9900 . ?
C28 H28A 0.9900 . ?
C28 H28B 0.9900 . ?
C29 C30 1.496(8) . ?
C29 H29A 0.9900 . ?
C29 H29B 0.9900 . ?
C30 C35 1.365(9) . ?
C30 C31 1.418(9) . ?
C31 C32 1.384(9) . ?
C31 H31A 0.9500 . ?
C32 C33 1.374(10) . ?
C32 H32A 0.9500 . ?
C33 C34 1.400(10) . ?
C33 H33A 0.9500 . ?
C34 C35 1.389(9) . ?
C34 H34A 0.9500 . ?
C35 H35A 0.9500 . ?
C37 C38 1.506(8) . ?
C37 H37A 0.9900 . ?
C37 H37B 0.9900 . ?
C38 C40 1.515(9) . ?
C38 C39 1.525(9) . ?
C38 H38A 1.0000 . ?
C39 H39A 0.9800 . ?
C39 H39B 0.9800 . ?
C39 H39C 0.9800 . ?
C40 H40A 0.9800 . ?
C40 H40B 0.9800 . ?
C40 H40C 0.9800 . ?
C41 C42 1.520(9) . ?
C41 H41A 0.9900 . ?
C41 H41B 0.9900 . ?
C42 C43 1.531(9) . ?
C42 H42A 0.9900 . ?
C42 H42B 0.9900 . ?
C43 H43A 0.9900 . ?
C43 H43B 0.9900 . ?
C45 C51 1.504(10) . ?
C45 H45A 0.9900 . ?
C45 H45B 0.9900 . ?
C46 C47 1.323(12) . ?
C46 C51 1.358(11) . ?
C46 H46A 0.9500 . ?
C47 C48 1.435(14) . ?
C47 H47A 0.9500 . ?
C48 C49 1.403(13) . ?
C48 H48A 0.9500 . ?
C49 C50 1.391(10) . ?
C49 H49A 0.9500 . ?
C50 C51 1.370(11) . ?
C50 H50A 0.9500 . ?
C52 C54 1.512(9) . ?
C52 C53 1.519(9) . ?
C52 H52A 1.0000 . ?
C53 H53A 0.9800 . ?
C53 H53B 0.9800 . ?
C53 H53C 0.9800 . ?
C54 H54A 0.9800 . ?
C54 H54B 0.9800 . ?
C54 H54C 0.9800 . ?
C55 C61 1.515(10) . ?
C55 H55A 0.9900 . ?
C55 H55B 0.9900 . ?
C56 C57 1.375(14) . ?
C56 C61 1.409(12) . ?
C56 H56A 0.9500 . ?
C57 C58 1.336(16) . ?
C57 H57A 0.9500 . ?
C58 C59 1.399(16) . ?
C58 H58A 0.9500 . ?
C59 C60 1.404(11) . ?
C59 H59A 0.9500 . ?
C60 C61 1.376(11) . ?
C60 H60A 0.9500 . ?
C63 C64 1.517(10) . ?
C63 H63A 0.9900 . ?
C63 H63B 0.9900 . ?
C64 C66 1.495(13) . ?
C64 C65 1.499(13) . ?
C64 H64A 1.0000 . ?
C65 H65A 0.9800 . ?
C65 H65B 0.9800 . ?
C65 H65C 0.9800 . ?
C66 H66A 0.9800 . ?
C66 H66B 0.9800 . ?
C66 H66C 0.9800 . ?
C67 C68 1.414(14) . ?
C67 H67A 0.9900 . ?
C67 H67B 0.9900 . ?
C68 C69 1.455(17) . ?
C68 H68A 0.9900 . ?
C68 H68B 0.9900 . ?
C69 H69A 0.9900 . ?
C69 H69B 0.9900 . ?
C70 C71 1.512(8) . ?
C70 C72 1.523(9) . ?
C70 H70A 1.0000 . ?
C71 H71A 0.9800 . ?
C71 H71B 0.9800 . ?
C71 H71C 0.9800 . ?
C72 H72A 0.9800 . ?
C72 H72B 0.9800 . ?
C72 H72C 0.9800 . ?
C73 C74 1.3900 . ?
C73 C78 1.3900 . ?
C73 H73A 0.9500 . ?
C74 C75 1.3900 . ?
C74 H74A 0.9500 . ?
C75 C76 1.3900 . ?
C75 H75A 0.9500 . ?
C76 C77 1.3900 . ?
C76 H76A 0.9500 . ?
C77 C78 1.3900 . ?
C77 H77A 0.9500 . ?
C78 C79 1.56(4) . ?
C79 H79A 0.9900 . ?
C79 H79B 0.9900 . ?

loop_
_cod_related_entry_id
_cod_related_entry_database
_cod_related_entry_code
1 ChemSpider 30659885
